data_7214792
loop_
_publ_author_name
'Stilinovi\'c, Vladimir'
'U\<zarevi\'c, Krunoslav'
'Cvrtila, Ivica'
'Kaitner, Branko'

_publ_section_title
;
 Bis(morpholine) hydrogen bond pincer -- a novel series of heteroleptic
 Cu(ii) coordination compounds as receptors for electron rich guests
;
_journal_issue 21
_journal_name_full CrystEngComm
_journal_page_first 7493
_journal_paper_doi 10.1039/c2ce25848j
_journal_volume 14
_journal_year 2012
_chemical_formula_moiety '2(C23 H29 Cl Cu N2 O4), 6(C4 H9 N O), C4 H10 N O, Cl, 2(H2 O)'
_chemical_formula_sum 'C74 H126 Cl3 Cu2 N11 O17'
_chemical_formula_weight 1675.30
_chemical_name_systematic
;
(1,3-diphenyl-1,3-propanedionato)chlorobis(morpholine)copper(II) -
morpholinium chloride morpholine solvate hydrate
;
_space_group_IT_number 12
_symmetry_cell_setting monoclinic
_symmetry_space_group_name_Hall '-C 2y'
_symmetry_space_group_name_H-M 'C 1 2/m 1'
_atom_sites_solution_hydrogens geom
_atom_sites_solution_primary direct
_atom_sites_solution_secondary difmap
_audit_creation_date 2012-01-18T18:44:38-00:00
_audit_creation_method 'WinGX routine CIF_UPDATE'
_cell_angle_alpha 90
_cell_angle_beta 113.85(6)
_cell_angle_gamma 90
_cell_formula_units_Z 2
_cell_length_a 15.888(5)
_cell_length_b 16.700(3)
_cell_length_c 17.261(13)
_cell_measurement_reflns_used 142
_cell_measurement_temperature 150.0(2)
_cell_measurement_theta_max 52.0
_cell_measurement_theta_min 4.6
_cell_volume 4189(4)
_computing_structure_refinement 'SHELXL-97 (Sheldrick, 2008)'
_computing_structure_solution 'SHELXS-97 (Sheldrick, 2008)'
_diffrn_ambient_temperature 150.0(2)
_diffrn_measured_fraction_theta_full 0.966
_diffrn_measured_fraction_theta_max 0.966
_diffrn_measurement_device_type
;
Oxford Diffraction Xcalibur CCD
diffractometer
;
_diffrn_measurement_method '\w scan'
_diffrn_radiation_monochromator graphite
_diffrn_radiation_source 'fine-focus sealed tube'
_diffrn_radiation_type MoK\a
_diffrn_radiation_wavelength 0.71073
_diffrn_reflns_av_R_equivalents 0.0618
_diffrn_reflns_av_unetI/netI 0.1504
_diffrn_reflns_limit_h_max 18
_diffrn_reflns_limit_h_min -18
_diffrn_reflns_limit_k_max 19
_diffrn_reflns_limit_k_min -19
_diffrn_reflns_limit_l_max 14
_diffrn_reflns_limit_l_min -20
_diffrn_reflns_number 8084
_diffrn_reflns_theta_full 25
_diffrn_reflns_theta_max 25
_diffrn_reflns_theta_min 3.87
_diffrn_standards_number 27
_exptl_absorpt_coefficient_mu 0.674
_exptl_absorpt_correction_type none
_exptl_crystal_colour green
_exptl_crystal_density_diffrn 1.333
_exptl_crystal_density_method 'not measured'
_exptl_crystal_description block
_exptl_crystal_F_000 1782
_exptl_crystal_size_max 0.31
_exptl_crystal_size_mid 0.24
_exptl_crystal_size_min 0.18
_refine_diff_density_max 0.84
_refine_diff_density_min -0.686
_refine_diff_density_rms 0.094
_refine_ls_extinction_method none
_refine_ls_goodness_of_fit_ref 0.973
_refine_ls_hydrogen_treatment mixed
_refine_ls_matrix_type full
_refine_ls_number_parameters 289
_refine_ls_number_reflns 3714
_refine_ls_number_restraints 53
_refine_ls_restrained_S_all 0.969
_refine_ls_R_factor_all 0.1456
_refine_ls_R_factor_gt 0.0837
_refine_ls_shift/su_max 0.015
_refine_ls_shift/su_mean 0
_refine_ls_structure_factor_coef Fsqd
_refine_ls_weighting_details 'calc w=1/[\s^2^(Fo^2^)+(0.1267P)^2^+0.0000P] where P=(Fo^2^+2Fc^2^)/3'
_refine_ls_weighting_scheme calc
_refine_ls_wR_factor_gt 0.2246
_refine_ls_wR_factor_ref 0.2405
_reflns_number_gt 1778
_reflns_number_total 3714
_reflns_threshold_expression >2sigma(I)
_cod_data_source_file c2ce25848j.txt
_cod_data_source_block dbm_Cl_solv
_cod_original_cell_volume 4189(3)
_cod_original_sg_symbol_H-M 'C 2/m '
_cod_database_code 7214792

loop_
_symmetry_equiv_pos_as_xyz
'x, y, z'
'-x, y, -z'
'x+1/2, y+1/2, z'
'-x+1/2, y+1/2, -z'
'-x, -y, -z'
'x, -y, z'
'-x+1/2, -y+1/2, -z'
'x+1/2, -y+1/2, z'

loop_
_atom_site_label
_atom_site_type_symbol
_atom_site_fract_x
_atom_site_fract_y
_atom_site_fract_z
_atom_site_U_iso_or_equiv
_atom_site_adp_type
_atom_site_occupancy
_atom_site_symmetry_multiplicity
_atom_site_calc_flag
_atom_site_refinement_flags
_atom_site_disorder_assembly
_atom_site_disorder_group
Cu1 Cu 0.65117(8) 0 0.33535(8) 0.0391(4) Uani 1 2 d S . .
Cl1 Cl 0.4923(2) 0 0.20174(18) 0.0624(8) Uani 1 2 d S . .
Cl2 Cl 0.5 0 0.5 0.0878(18) Uani 1 4 d SD . .
O1 O 0.7103(3) 0.0836(2) 0.2963(3) 0.0445(12) Uani 1 1 d . . .
O2 O 0.6260(3) 0.2458(3) 0.4690(3) 0.0527(14) Uani 1 1 d . . .
N3 N 0.9012(14) 0 0.475(3) 0.08(2) Uani 0.5 2 d SPD . 1
O8 O 0.9029(13) 0 0.473(2) 0.062(14) Uiso 0.5 2 d SPD . 2
C8 C 0.7892(7) 0 0.2384(6) 0.041(2) Uani 1 2 d S . .
H8 H 0.8273 0 0.2092 0.049 Uiso 1 2 calc SR . .
N1 N 0.6180(4) 0.0866(3) 0.4003(3) 0.0349(13) Uani 1 1 d D . .
C7 C 0.7628(4) 0.0744(4) 0.2587(4) 0.0324(15) Uani 1 1 d . . .
C1 C 0.7976(4) 0.1500(4) 0.2350(4) 0.0385(16) Uani 1 1 d D . .
C10 C 0.5438(5) 0.2171(4) 0.4013(5) 0.052(2) Uani 1 1 d . . .
H10A H 0.512 0.2616 0.3652 0.063 Uiso 1 1 calc R . .
H10B H 0.5031 0.1941 0.4247 0.063 Uiso 1 1 calc R . .
C4 C 0.8552(5) 0.2930(4) 0.1890(5) 0.055(2) Uani 1 1 d . . .
H4 H 0.8745 0.3406 0.1735 0.066 Uiso 1 1 calc R . .
C9 C 0.5659(5) 0.1552(3) 0.3495(4) 0.0412(17) Uani 1 1 d . . .
H9A H 0.5089 0.1358 0.3058 0.049 Uiso 1 1 calc R . .
H9B H 0.6015 0.18 0.3217 0.049 Uiso 1 1 calc R . .
C2 C 0.7825(5) 0.2216(4) 0.2649(5) 0.051(2) Uani 1 1 d . . .
H2 H 0.7526 0.223 0.3013 0.061 Uiso 1 1 calc R . .
C11 C 0.6740(5) 0.1811(4) 0.5214(5) 0.054(2) Uani 1 1 d . . .
H11A H 0.6357 0.1572 0.5469 0.065 Uiso 1 1 calc R . .
H11B H 0.7293 0.2013 0.5667 0.065 Uiso 1 1 calc R . .
C12 C 0.7006(5) 0.1172(4) 0.4724(4) 0.0459(18) Uani 1 1 d . . .
H12A H 0.7434 0.1397 0.4512 0.055 Uiso 1 1 calc R . .
H12B H 0.731 0.0733 0.5101 0.055 Uiso 1 1 calc R . .
C3 C 0.8116(6) 0.2932(4) 0.2414(5) 0.061(2) Uani 1 1 d . . .
H3 H 0.8005 0.3416 0.2623 0.073 Uiso 1 1 calc R . .
C19 C 0.9500(5) 0.07088(12) 0.4675(5) 0.068(2) Uani 1 1 d D . .
H19A H 0.9191 0.1181 0.4758 0.082 Uiso 1 1 calc R . 1
H19B H 0.9488 0.0734 0.4109 0.082 Uiso 1 1 calc R . 1
C6 C 0.8422(6) 0.1510(4) 0.1802(5) 0.065(2) Uani 1 1 d D . .
H6 H 0.8526 0.1032 0.1579 0.078 Uiso 1 1 calc R . .
N4 N 0.8710(10) 0 0.6304(9) 0.135(5) Uani 1 2 d S . .
O4 O 0.9567(11) 0 0.8032(10) 0.183(7) Uani 1 2 d S . .
C5 C 0.8707(7) 0.2209(5) 0.1590(6) 0.080(3) Uani 1 1 d . . .
H5 H 0.9016 0.22 0.1233 0.096 Uiso 1 1 calc R . .
C18 C 0.8688(18) 0.0688(10) 0.9832(12) 0.209(12) Uani 1 1 d D . .
H18A H 0.8804 0.116 0.9562 0.251 Uiso 1 1 calc R . .
H18B H 0.9078 0.0725 1.0431 0.251 Uiso 1 1 calc R . .
C15 C 0.9164(9) 0.0711(6) 0.6784(7) 0.123(4) Uani 1 1 d D . .
H15A H 0.8885 0.119 0.6467 0.147 Uiso 1 1 calc R . .
H15B H 0.9811 0.0707 0.6887 0.147 Uiso 1 1 calc R . .
C16 C 0.9055(10) 0.0702(6) 0.7630(8) 0.131(5) Uani 1 1 d D . .
H16A H 0.9315 0.1179 0.796 0.158 Uiso 1 1 calc R . .
H16B H 0.8414 0.0655 0.7541 0.158 Uiso 1 1 calc R . .
O5 O 0.7626(12) 0 1.0058(15) 0.234(10) Uani 1 2 d S . .
C17 C 0.7680(15) 0.0719(13) 0.9729(12) 0.258(15) Uani 1 1 d D . .
H17A H 0.7573 0.1155 1.0049 0.31 Uiso 1 1 calc R . .
H17B H 0.7255 0.0762 0.9139 0.31 Uiso 1 1 calc R . .
N5 N 0.897(2) 0 0.9500(16) 0.36(2) Uani 1 2 d S . .
O3 O 0 0.2689(6) 0 0.165(6) Uani 1 2 d SDU . .
N2 N 0 0.4366(11) 0 0.179(5) Uani 1 2 d SDU . .
C13 C -0.064(2) 0.3884(13) -0.0682(10) 0.178(6) Uani 0.5 1 d PDU A 1
H13A H -0.0376 0.3759 -0.1086 0.213 Uiso 0.5 1 calc PR A 1
H13B H -0.1206 0.4181 -0.0976 0.213 Uiso 0.5 1 calc PR A 1
C14 C -0.0843(7) 0.3122(10) -0.0323(13) 0.083(4) Uani 0.5 1 d PDU A 1
H14A H -0.1045 0.3239 0.0125 0.1 Uiso 0.5 1 calc PR A 1
H14B H -0.1319 0.2817 -0.0761 0.1 Uiso 0.5 1 calc PR A 1
C14A C -0.0606(13) 0.3132(10) -0.0712(8) 0.088(4) Uani 0.5 1 d PDU A 2
H14C H -0.1161 0.2828 -0.1021 0.105 Uiso 0.5 1 calc PR A 2
H14D H -0.031 0.3254 -0.1091 0.105 Uiso 0.5 1 calc PR A 2
C13A C -0.0832(11) 0.3891(13) -0.036(2) 0.178(6) Uani 0.5 1 d PDU A 2
H13C H -0.1305 0.4188 -0.0813 0.214 Uiso 0.5 1 calc PR A 2
H13D H -0.1058 0.3765 0.0066 0.214 Uiso 0.5 1 calc PR A 2
O7 O 0.6576(4) 0 0.7174(3) 0.163(6) Uani 1 2 d SD . .
H1N H 0.577(3) 0.069(3) 0.422(3) 0.023(16) Uiso 1 1 d D . .
H1W H 0.63292(4) 0 0.7522(3) 0.11(5) Uiso 1 2 d SD . .
H2W H 0.6164(7) 0 0.6680(2) 0.1(8) Uiso 1 2 d SD . .

loop_
_atom_site_aniso_label
_atom_site_aniso_U_11
_atom_site_aniso_U_22
_atom_site_aniso_U_33
_atom_site_aniso_U_23
_atom_site_aniso_U_13
_atom_site_aniso_U_12
Cu1 0.0362(8) 0.0310(6) 0.0467(8) 0 0.0133(6) 0
Cl1 0.060(2) 0.0583(16) 0.0557(18) 0 0.0099(15) 0
Cl2 0.104(4) 0.043(2) 0.166(5) 0 0.107(4) 0
O1 0.042(3) 0.029(2) 0.066(3) 0.002(2) 0.027(3) -0.002(2)
O2 0.038(3) 0.039(3) 0.076(4) -0.013(3) 0.018(3) -0.003(2)
N3 0.035(16) 0.010(10) 0.14(4) 0 -0.032(12) 0
C8 0.035(6) 0.043(6) 0.046(6) 0 0.018(5) 0
N1 0.030(3) 0.027(3) 0.048(4) 0.000(3) 0.016(3) -0.004(2)
C7 0.022(4) 0.037(4) 0.031(4) 0.007(3) 0.002(3) 0.000(3)
C1 0.029(4) 0.038(4) 0.040(4) -0.003(3) 0.005(3) -0.001(3)
C10 0.035(4) 0.035(4) 0.081(6) 0.003(4) 0.017(4) 0.004(3)
C4 0.050(5) 0.050(5) 0.052(5) 0.004(4) 0.009(4) -0.014(4)
C9 0.036(4) 0.032(3) 0.052(4) 0.006(3) 0.014(4) 0.006(3)
C2 0.055(5) 0.045(4) 0.055(5) 0.006(4) 0.023(4) -0.005(4)
C11 0.040(5) 0.061(5) 0.051(5) -0.005(4) 0.007(4) -0.004(4)
C12 0.036(4) 0.044(4) 0.046(4) -0.006(3) 0.004(4) 0.002(3)
C3 0.058(6) 0.041(4) 0.066(6) -0.004(4) 0.008(5) 0.002(4)
C19 0.057(6) 0.045(4) 0.077(6) -0.002(4) -0.001(4) 0.006(4)
C6 0.080(7) 0.043(4) 0.086(7) -0.009(4) 0.047(6) -0.011(4)
N4 0.122(12) 0.085(9) 0.123(11) 0 -0.028(9) 0
O4 0.176(14) 0.110(10) 0.169(13) 0 -0.029(11) 0
C5 0.089(8) 0.070(6) 0.098(8) -0.014(5) 0.054(7) -0.019(5)
C18 0.45(4) 0.106(11) 0.178(17) 0.003(11) 0.24(2) 0.025(17)
C15 0.140(12) 0.075(7) 0.128(11) -0.004(7) 0.028(9) -0.016(7)
C16 0.170(14) 0.088(8) 0.169(14) -0.041(9) 0.102(13) -0.017(9)
O5 0.121(13) 0.199(19) 0.28(3) 0 -0.027(14) 0
C17 0.42(4) 0.20(2) 0.074(11) 0.045(13) 0.024(17) 0.10(3)
N5 0.85(7) 0.108(13) 0.39(4) 0 0.55(5) 0
O3 0.087(6) 0.086(7) 0.202(11) 0 -0.065(8) 0
N2 0.179(6) 0.179(6) 0.179(6) 0 0.071(2) 0
C13 0.178(6) 0.178(6) 0.178(6) 0.0004(10) 0.072(2) 0.0000(10)
C14 0.083(4) 0.083(4) 0.083(4) 0.0004(10) 0.0336(18) -0.0009(10)
C14A 0.087(4) 0.088(4) 0.088(4) -0.0004(10) 0.0352(19) 0.0002(10)
C13A 0.178(6) 0.178(6) 0.178(6) 0.0001(10) 0.072(2) 0.0003(10)
O7 0.154(12) 0.085(8) 0.312(18) 0 0.159(14) 0

loop_
_atom_type_symbol
_atom_type_description
_atom_type_scat_dispersion_real
_atom_type_scat_dispersion_imag
_atom_type_scat_source
C C 0.0033 0.0016 'International Tables Vol C Tables 4.2.6.8 and 6.1.1.4'
H H 0 0 'International Tables Vol C Tables 4.2.6.8 and 6.1.1.4'
N N 0.0061 0.0033 'International Tables Vol C Tables 4.2.6.8 and 6.1.1.4'
O O 0.0106 0.006 'International Tables Vol C Tables 4.2.6.8 and 6.1.1.4'
Cl Cl 0.1484 0.1585 'International Tables Vol C Tables 4.2.6.8 and 6.1.1.4'
Cu Cu 0.3201 1.2651 'International Tables Vol C Tables 4.2.6.8 and 6.1.1.4'

loop_
_geom_angle_atom_site_label_1
_geom_angle_atom_site_label_2
_geom_angle_atom_site_label_3
_geom_angle
_geom_angle_site_symmetry_1
_geom_angle_site_symmetry_3
O1 Cu1 O1 91.5(3) . 6
O1 Cu1 N1 166.5(2) . 6
O1 Cu1 N1 87.1(2) 6 6
O1 Cu1 N1 87.1(2) . .
O1 Cu1 N1 166.5(2) 6 .
N1 Cu1 N1 91.1(3) 6 .
O1 Cu1 Cl1 97.04(15) . .
O1 Cu1 Cl1 97.04(15) 6 .
N1 Cu1 Cl1 96.46(17) 6 .
N1 Cu1 Cl1 96.46(17) . .
C7 O1 Cu1 127.2(4) . .
C11 O2 C10 110.1(5) . .
C19 N3 C19 109.6(3) . 6
C19 O8 C19 112.5(3) . 6
C7 C8 C7 125.0(9) . 6
C7 C8 H8 117.5 . .
C7 C8 H8 117.5 6 .
C9 N1 C12 108.9(5) . .
C9 N1 Cu1 115.8(4) . .
C12 N1 Cu1 111.7(4) . .
C9 N1 H1N 100(3) . .
C12 N1 H1N 107(3) . .
Cu1 N1 H1N 113(3) . .
O1 C7 C8 124.5(6) . .
O1 C7 C1 115.6(5) . .
C8 C7 C1 119.9(6) . .
C2 C1 C6 117.5(6) . .
C2 C1 C7 119.8(6) . .
C6 C1 C7 122.7(6) . .
O2 C10 C9 111.1(5) . .
O2 C10 H10A 109.4 . .
C9 C10 H10A 109.4 . .
O2 C10 H10B 109.4 . .
C9 C10 H10B 109.4 . .
H10A C10 H10B 108 . .
C3 C4 C5 118.5(7) . .
C3 C4 H4 120.8 . .
C5 C4 H4 120.8 . .
N1 C9 C10 113.1(6) . .
N1 C9 H9A 109 . .
C10 C9 H9A 109 . .
N1 C9 H9B 109 . .
C10 C9 H9B 109 . .
H9A C9 H9B 107.8 . .
C1 C2 C3 120.8(7) . .
C1 C2 H2 119.6 . .
C3 C2 H2 119.6 . .
O2 C11 C12 112.2(6) . .
O2 C11 H11A 109.2 . .
C12 C11 H11A 109.2 . .
O2 C11 H11B 109.2 . .
C12 C11 H11B 109.2 . .
H11A C11 H11B 107.9 . .
N1 C12 C11 110.9(5) . .
N1 C12 H12A 109.5 . .
C11 C12 H12A 109.5 . .
N1 C12 H12B 109.5 . .
C11 C12 H12B 109.5 . .
H12A C12 H12B 108 . .
C4 C3 C2 120.8(7) . .
C4 C3 H3 119.6 . .
C2 C3 H3 119.6 . .
O8 C19 C19 111.7(13) . 2_756
N3 C19 C19 111.7(14) . 2_756
O8 C19 H19A 110.8 . .
N3 C19 H19A 109.3 . .
C19 C19 H19A 109.3 2_756 .
O8 C19 H19B 107.8 . .
N3 C19 H19B 109.3 . .
C19 C19 H19B 109.3 2_756 .
H19A C19 H19B 107.9 . .
C5 C6 C1 120.8(7) . .
C5 C6 H6 119.6 . .
C1 C6 H6 119.6 . .
C15 N4 C15 108.7(13) 6 .
C16 O4 C16 109.5(14) . 6
C6 C5 C4 121.6(8) . .
C6 C5 H5 119.2 . .
C4 C5 H5 119.2 . .
N5 C18 C17 117(2) . .
N5 C18 H18A 107.9 . .
C17 C18 H18A 107.9 . .
N5 C18 H18B 107.9 . .
C17 C18 H18B 107.9 . .
H18A C18 H18B 107.2 . .
N4 C15 C16 108.2(11) . .
N4 C15 H15A 110.1 . .
C16 C15 H15A 110.1 . .
N4 C15 H15B 110.1 . .
C16 C15 H15B 110.1 . .
H15A C15 H15B 108.4 . .
O4 C16 C15 102.0(11) . .
O4 C16 H16A 111.4 . .
C15 C16 H16A 111.4 . .
O4 C16 H16B 111.4 . .
C15 C16 H16B 111.4 . .
H16A C16 H16B 109.2 . .
C17 O5 C17 126(3) 6 .
O5 C17 C18 99.3(17) . .
O5 C17 H17A 111.9 . .
C18 C17 H17A 111.9 . .
O5 C17 H17B 111.9 . .
C18 C17 H17B 111.9 . .
H17A C17 H17B 109.6 . .
C18 N5 C18 106.4(16) . 6
C14 O3 C14 118.8(17) . 2
C14 O3 C14A 105.9(12) . 2
C14 O3 C14A 105.9(12) 2 .
C14A O3 C14A 117.4(17) 2 .
C13A N2 C13A 114(3) 2 .
C13A N2 C13 105(2) 2 .
C13A N2 C13 105(2) . 2
C13 N2 C13 113(2) . 2
N2 C13 C14 109.4(16) . .
N2 C13 H13A 109.8 . .
C14 C13 H13A 109.8 . .
N2 C13 H13B 109.8 . .
C14 C13 H13B 109.8 . .
H13A C13 H13B 108.2 . .
O3 C14 C13 105.5(17) . .
O3 C14 H14A 110.6 . .
C13 C14 H14A 110.6 . .
O3 C14 H14B 110.6 . .
C13 C14 H14B 110.6 . .
H14A C14 H14B 108.8 . .
O3 C14A C13A 106.3(18) . .
O3 C14A H14C 110.5 . .
C13A C14A H14C 110.5 . .
O3 C14A H14D 110.5 . .
C13A C14A H14D 110.5 . .
H14C C14A H14D 108.7 . .
N2 C13A C14A 108.1(16) . .
N2 C13A H13C 110.1 . .
C14A C13A H13C 110.1 . .
N2 C13A H13D 110.1 . .
C14A C13A H13D 110.1 . .
H13C C13A H13D 108.4 . .
H1W O7 H2W 109.2(11) . .

loop_
_geom_bond_atom_site_label_1
_geom_bond_atom_site_label_2
_geom_bond_distance
_geom_bond_site_symmetry_2
Cu1 O1 1.949(4) .
Cu1 O1 1.949(4) 6
Cu1 N1 2.026(5) 6
Cu1 N1 2.026(5) .
Cu1 Cl1 2.643(4) .
O1 C7 1.257(7) .
O2 C11 1.417(8) .
O2 C10 1.438(8) .
N3 C19 1.4484(15) .
N3 C19 1.4484(15) 6
O8 C19 1.4236(15) .
O8 C19 1.4236(15) 6
C8 C7 1.401(7) .
C8 C7 1.401(7) 6
C8 H8 0.93 .
N1 C9 1.477(8) .
N1 C12 1.487(8) .
N1 H1N 0.917(19) .
C7 C1 1.499(8) .
C1 C2 1.361(9) .
C1 C6 1.394(2) .
C10 C9 1.498(9) .
C10 H10A 0.97 .
C10 H10B 0.97 .
C4 C3 1.344(10) .
C4 C5 1.371(10) .
C4 H4 0.93 .
C9 H9A 0.97 .
C9 H9B 0.97 .
C2 C3 1.399(10) .
C2 H2 0.93 .
C11 C12 1.523(9) .
C11 H11A 0.97 .
C11 H11B 0.97 .
C12 H12A 0.97 .
C12 H12B 0.97 .
C3 H3 0.93 .
C19 C19 1.529(14) 2_756
C19 H19A 0.97 .
C19 H19B 0.97 .
C6 C5 1.355(10) .
C6 H6 0.93 .
N4 C15 1.460(12) 6
N4 C15 1.460(12) .
O4 C16 1.435(14) .
O4 C16 1.435(14) 6
C5 H5 0.93 .
C18 N5 1.435(17) .
C18 C17 1.539(2) .
C18 H18A 0.97 .
C18 H18B 0.97 .
C15 C16 1.537(2) .
C15 H15A 0.97 .
C15 H15B 0.97 .
C16 H16A 0.97 .
C16 H16B 0.97 .
O5 C17 1.35(2) 6
O5 C17 1.35(2) .
C17 H17A 0.97 .
C17 H17B 0.97 .
N5 C18 1.435(17) 6
O3 C14 1.423(2) .
O3 C14 1.423(2) 2
O3 C14A 1.424(2) 2
O3 C14A 1.424(2) .
N2 C13A 1.448(2) 2
N2 C13A 1.449(2) .
N2 C13 1.449(2) .
N2 C13 1.449(2) 2
C13 C14 1.507(2) .
C13 H13A 0.97 .
C13 H13B 0.97 .
C14 H14A 0.97 .
C14 H14B 0.97 .
C14A C13A 1.507(2) .
C14A H14C 0.97 .
C14A H14D 0.97 .
C13A H13C 0.97 .
C13A H13D 0.97 .
O7 H1W 0.8400(5) .
O7 H2W 0.8400(8) .
